data_7062121
loop_
_publ_author_name
'Mast, Nicolas'
'Erb, William'
'Nauton, Lionel'
'Moreau, Pascale'
'Mongin, Olivier'
'Roisnel, Thierry'
'Macaigne, Margaux'
'Robert, Thomas'
'Bach, St\'ephane'
'Picot, Laurent'
'Thi\'ery, Val\'erie'
'Hurvois, Jean-Pierre'
'Mongin, Florence'

_publ_section_title
;
 From benzofuro-, benzothieno- and 10-methylindolo-[2,3-b]-fused
 benzothiopyrano[4,3,2-de]quinolines to the corresponding
 benzothiopyrano[4,3,2-de]1,8-naphthyridines: synthesis and properties of
 these hexacyclic heteroaromatic compounds
;
_journal_issue 1
_journal_name_full 'New Journal of Chemistry'
_journal_page_first 258
_journal_page_last 283
_journal_paper_doi 10.1039/D2NJ04567B
_journal_volume 47
_journal_year 2023
_chemical_compound_source 'synthesis as described'
_chemical_formula_moiety 'C22 H14 N2 S'
_chemical_formula_sum 'C22 H14 N2 S'
_chemical_formula_weight 338.41
_space_group_crystal_system monoclinic
_space_group_IT_number 14
_space_group_name_Hall '-P 2ybc'
_space_group_name_H-M_alt 'P 1 21/c 1'
_atom_sites_solution_hydrogens geom
_atom_sites_solution_primary dual
_atom_sites_solution_secondary difmap
_audit_update_record
;
2022-09-01 deposited with the CCDC.	2022-11-28 downloaded from the CCDC.
;
_cell_angle_alpha 90
_cell_angle_beta 99.043(3)
_cell_angle_gamma 90
_cell_formula_units_Z 8
_cell_length_a 13.8094(10)
_cell_length_b 12.1986(9)
_cell_length_c 19.1371(15)
_cell_measurement_reflns_used 4518
_cell_measurement_temperature 150(2)
_cell_measurement_theta_max 25.2097
_cell_measurement_theta_min 2.2400
_cell_measurement_wavelength 0.710730
_cell_volume 3183.7(4)
_computing_cell_refinement 'Bruker APEX2 (Bruker, 2014)'
_computing_data_collection 'Bruker APEX2 (Bruker, 2014)'
_computing_data_reduction 'Bruker APEX2 (Bruker, 2014)'
_computing_molecular_graphics
;
   'SXGRAPH (L. Farrugia, 1999), Mercury (CSD, 2020)'
;
_computing_publication_material 'CRYSCALC (T. Roisnel, local program, 2020)'
_computing_structure_refinement 'SHELXL-2018_3 (Sheldrick, 2018)'
_computing_structure_solution 'SHELXT 2018_2 (Sheldrick, 2018)'
_diffrn_ambient_temperature 150(2)
_diffrn_detector 'CCD plate'
_diffrn_detector_area_resol_mean 8.33
_diffrn_measured_fraction_theta_full 0.997
_diffrn_measured_fraction_theta_max 0.992
_diffrn_measurement_device_type 'APEXII Bruker-AXS'
_diffrn_measurement_method 'CCD rotation images, thin slices'
_diffrn_orient_matrix_UB_11 0.0208013
_diffrn_orient_matrix_UB_12 0.0290491
_diffrn_orient_matrix_UB_13 0.0489202
_diffrn_orient_matrix_UB_21 -0.0595745
_diffrn_orient_matrix_UB_22 0.0477419
_diffrn_orient_matrix_UB_23 -0.0053427
_diffrn_orient_matrix_UB_31 -0.0373477
_diffrn_orient_matrix_UB_32 -0.0599755
_diffrn_orient_matrix_UB_33 0.0194416
_diffrn_radiation_monochromator graphite
_diffrn_radiation_probe x-ray
_diffrn_radiation_source 'fine-focus sealed tube'
_diffrn_radiation_type MoK\a
_diffrn_radiation_wavelength 0.71073
_diffrn_reflns_av_R_equivalents 0.0408
_diffrn_reflns_av_unetI/netI 0.0630
_diffrn_reflns_limit_h_max 17
_diffrn_reflns_limit_h_min -17
_diffrn_reflns_limit_k_max 15
_diffrn_reflns_limit_k_min -15
_diffrn_reflns_limit_l_max 23
_diffrn_reflns_limit_l_min -24
_diffrn_reflns_number 21613
_diffrn_reflns_theta_full 25.242
_diffrn_reflns_theta_max 27.521
_diffrn_reflns_theta_min 2.240
_exptl_absorpt_coefficient_mu 0.209
_exptl_absorpt_correction_T_max 0.975
_exptl_absorpt_correction_T_min 0.902
_exptl_absorpt_correction_type multi-scan
_exptl_absorpt_process_details
;
  [Sheldrick, G.M. (2014). SADABS Bruker AXS Inc., Madison, Wisconsin, USA]
;
_exptl_crystal_colour orange
_exptl_crystal_density_diffrn 1.412
_exptl_crystal_description prism
_exptl_crystal_F_000 1408
_exptl_crystal_size_max 0.520
_exptl_crystal_size_mid 0.370
_exptl_crystal_size_min 0.120
_refine_diff_density_max 0.279
_refine_diff_density_min -0.360
_refine_diff_density_rms 0.055
_refine_ls_extinction_method none
_refine_ls_goodness_of_fit_ref 1.036
_refine_ls_hydrogen_treatment constr
_refine_ls_matrix_type full
_refine_ls_number_parameters 453
_refine_ls_number_reflns 7274
_refine_ls_number_restraints 0
_refine_ls_restrained_S_all 1.036
_refine_ls_R_factor_all 0.0868
_refine_ls_R_factor_gt 0.0477
_refine_ls_shift/su_max 0.006
_refine_ls_shift/su_mean 0.000
_refine_ls_structure_factor_coef Fsqd
_refine_ls_weighting_details 'w=1/[\s^2^(Fo^2^)+(0.0470P)^2^+0.5384P] where P=(Fo^2^+2Fc^2^)/3'
_refine_ls_weighting_scheme calc
_refine_ls_wR_factor_gt 0.0990
_refine_ls_wR_factor_ref 0.1140
_reflns_number_gt 4807
_reflns_number_total 7274
_reflns_threshold_expression >2sigma(I)
_cod_data_source_file d2nj04567b2.cif
_cod_data_source_block NM022
_cod_depositor_comments 'Adding full bibliography for 7062120--7062126.cif.'
_cod_original_sg_symbol_H-M 'P 21/c'
_cod_database_code 7062121

loop_
_space_group_symop_operation_xyz
'x, y, z'
'-x, y+1/2, -z+1/2'
'-x, -y, -z'
'x, -y-1/2, z-1/2'

loop_
_atom_site_label
_atom_site_type_symbol
_atom_site_fract_x
_atom_site_fract_y
_atom_site_fract_z
_atom_site_U_iso_or_equiv
_atom_site_adp_type
_atom_site_occupancy
_atom_site_site_symmetry_order
_atom_site_calc_flag
_atom_site_refinement_flags_posn
_atom_site_refinement_flags_adp
_atom_site_refinement_flags_occupancy
_atom_site_disorder_assembly
_atom_site_disorder_group
S1 S -0.15016(4) 0.68970(5) 0.71201(3) 0.03807(17) Uani 1 1 d . . . . .
C1 C 0.31667(17) 0.4090(2) 0.91546(12) 0.0437(6) Uani 1 1 d . . . . .
H1A H 0.374912 0.456057 0.920989 0.066 Uiso 1 1 calc R U . . .
H1B H 0.336834 0.331969 0.916075 0.066 Uiso 1 1 calc R U . . .
H1C H 0.279902 0.422625 0.954426 0.066 Uiso 1 1 calc R U . . .
N2 N 0.25519(12) 0.43332(14) 0.84886(9) 0.0279(4) Uani 1 1 d . . . . .
C3 C 0.28139(14) 0.41914(16) 0.78233(11) 0.0241(5) Uani 1 1 d . . . . .
C4 C 0.36851(14) 0.37812(16) 0.76542(12) 0.0305(5) Uani 1 1 d . . . . .
H4 H 0.418792 0.351798 0.801109 0.037 Uiso 1 1 calc R U . . .
C5 C 0.37967(15) 0.37684(16) 0.69503(13) 0.0311(5) Uani 1 1 d . . . . .
H5 H 0.438129 0.347833 0.681994 0.037 Uiso 1 1 calc R U . . .
C6 C 0.30702(14) 0.41719(17) 0.64284(12) 0.0291(5) Uani 1 1 d . . . . .
H6 H 0.317525 0.418099 0.594961 0.035 Uiso 1 1 calc R U . . .
C7 C 0.21956(14) 0.45604(16) 0.65990(11) 0.0240(5) Uani 1 1 d . . . . .
H7 H 0.170223 0.483321 0.623883 0.029 Uiso 1 1 calc R U . . .
C8 C 0.20409(13) 0.45499(15) 0.73018(11) 0.0217(4) Uani 1 1 d . . . . .
C9 C 0.12575(14) 0.49179(15) 0.76779(10) 0.0215(4) Uani 1 1 d . . . . .
C10 C 0.16399(14) 0.48068(16) 0.84165(11) 0.0246(5) Uani 1 1 d . . . . .
N11 N 0.12160(13) 0.50765(14) 0.89594(9) 0.0302(4) Uani 1 1 d . . . . .
C12 C 0.03409(15) 0.56169(17) 0.87860(11) 0.0290(5) Uani 1 1 d . . . . .
C13 C -0.01055(18) 0.60245(18) 0.93487(13) 0.0389(6) Uani 1 1 d . . . . .
H13 H 0.019555 0.590331 0.982384 0.047 Uiso 1 1 calc R U . . .
C14 C -0.09658(19) 0.6591(2) 0.92141(15) 0.0457(7) Uani 1 1 d . . . . .
H14 H -0.126520 0.684392 0.959827 0.055 Uiso 1 1 calc R U . . .
C15 C -0.14155(17) 0.68053(18) 0.85212(14) 0.0396(6) Uani 1 1 d . . . . .
H15 H -0.201131 0.720792 0.843642 0.048 Uiso 1 1 calc R U . . .
C16 C -0.09896(15) 0.64295(17) 0.79611(12) 0.0305(5) Uani 1 1 d . . . . .
C17 C -0.01161(14) 0.57898(16) 0.80723(11) 0.0248(5) Uani 1 1 d . . . . .
C18 C 0.03152(13) 0.53335(15) 0.75040(11) 0.0213(4) Uani 1 1 d . . . . .
C21 C -0.02666(13) 0.52524(16) 0.67906(11) 0.0231(5) Uani 1 1 d . . . . .
C22 C -0.00781(14) 0.44174(17) 0.63300(11) 0.0253(5) Uani 1 1 d . . . . .
H22 H 0.041811 0.389447 0.648762 0.030 Uiso 1 1 calc R U . . .
C23 C -0.05933(15) 0.4330(2) 0.56516(11) 0.0343(5) Uani 1 1 d . . . . .
H23 H -0.044076 0.376513 0.534518 0.041 Uiso 1 1 calc R U . . .
C24 C -0.13338(16) 0.5075(2) 0.54220(12) 0.0424(6) Uani 1 1 d . . . . .
H24 H -0.167268 0.504091 0.495041 0.051 Uiso 1 1 calc R U . . .
C25 C -0.15762(15) 0.5860(2) 0.58782(13) 0.0398(6) Uani 1 1 d . . . . .
H25 H -0.209649 0.635565 0.572261 0.048 Uiso 1 1 calc R U . . .
C26 C -0.10694(14) 0.59424(17) 0.65670(12) 0.0293(5) Uani 1 1 d . . . . .
S2 S 0.62138(4) 0.49010(4) 0.66842(3) 0.02816(14) Uani 1 1 d . . . . .
C51 C 0.24125(15) 0.75374(18) 0.87675(11) 0.0331(5) Uani 1 1 d . . . . .
H51A H 0.231180 0.832850 0.880886 0.050 Uiso 1 1 calc R U . . .
H51B H 0.292098 0.729271 0.915167 0.050 Uiso 1 1 calc R U . . .
H51C H 0.179837 0.715120 0.879817 0.050 Uiso 1 1 calc R U . . .
N52 N 0.27172(11) 0.73010(13) 0.80942(9) 0.0240(4) Uani 1 1 d . . . . .
C53 C 0.21842(14) 0.74934(15) 0.74312(11) 0.0240(5) Uani 1 1 d . . . . .
C54 C 0.12301(14) 0.78888(16) 0.72693(13) 0.0312(5) Uani 1 1 d . . . . .
H54 H 0.087030 0.809881 0.763188 0.037 Uiso 1 1 calc R U . . .
C55 C 0.08241(15) 0.79658(17) 0.65649(13) 0.0339(6) Uani 1 1 d . . . . .
H55 H 0.017893 0.824796 0.643973 0.041 Uiso 1 1 calc R U . . .
C56 C 0.13440(15) 0.76372(17) 0.60358(12) 0.0342(6) Uani 1 1 d . . . . .
H56 H 0.104156 0.767898 0.555505 0.041 Uiso 1 1 calc R U . . .
C57 C 0.22948(14) 0.72501(16) 0.61969(11) 0.0269(5) Uani 1 1 d . . . . .
H57 H 0.264066 0.702232 0.583045 0.032 Uiso 1 1 calc R U . . .
C58 C 0.27402(14) 0.71977(15) 0.69020(11) 0.0220(4) Uani 1 1 d . . . . .
C59 C 0.36853(13) 0.68127(15) 0.72740(10) 0.0196(4) Uani 1 1 d . . . . .
C60 C 0.36109(13) 0.68650(15) 0.80127(11) 0.0209(4) Uani 1 1 d . . . . .
N61 N 0.42708(11) 0.65757(13) 0.85531(8) 0.0236(4) Uani 1 1 d . . . . .
C62 C 0.50921(13) 0.60893(15) 0.83725(10) 0.0212(4) Uani 1 1 d . . . . .
C63 C 0.57998(14) 0.56907(16) 0.89263(11) 0.0267(5) Uani 1 1 d . . . . .
H63 H 0.570237 0.578661 0.940299 0.032 Uiso 1 1 calc R U . . .
C64 C 0.66218(15) 0.51696(17) 0.87869(11) 0.0297(5) Uani 1 1 d . . . . .
H64 H 0.710219 0.492968 0.916671 0.036 Uiso 1 1 calc R U . . .
C65 C 0.67628(14) 0.49855(16) 0.80869(11) 0.0265(5) Uani 1 1 d . . . . .
H65 H 0.732902 0.460518 0.799357 0.032 Uiso 1 1 calc R U . . .
C66 C 0.60822(13) 0.53552(15) 0.75360(11) 0.0223(4) Uani 1 1 d . . . . .
C67 C 0.52433(13) 0.59630(15) 0.76572(10) 0.0195(4) Uani 1 1 d . . . . .
C68 C 0.45618(13) 0.64311(15) 0.70958(10) 0.0189(4) Uani 1 1 d . . . . .
C69 C 0.48335(13) 0.65493(16) 0.63871(10) 0.0207(4) Uani 1 1 d . . . . .
C70 C 0.44452(14) 0.74084(16) 0.59399(10) 0.0249(5) Uani 1 1 d . . . . .
H70 H 0.403312 0.793409 0.611212 0.030 Uiso 1 1 calc R U . . .
C71 C 0.46428(15) 0.75121(18) 0.52610(11) 0.0297(5) Uani 1 1 d . . . . .
H71 H 0.436145 0.809628 0.496907 0.036 Uiso 1 1 calc R U . . .
C72 C 0.52540(15) 0.67616(19) 0.50030(12) 0.0327(5) Uani 1 1 d . . . . .
H72 H 0.535401 0.679604 0.452360 0.039 Uiso 1 1 calc R U . . .
C73 C 0.57159(14) 0.59645(18) 0.54476(11) 0.0284(5) Uani 1 1 d . . . . .
H73 H 0.616306 0.547530 0.528007 0.034 Uiso 1 1 calc R U . . .
C74 C 0.55313(14) 0.58722(16) 0.61400(11) 0.0235(5) Uani 1 1 d . . . . .

loop_
_atom_site_aniso_label
_atom_site_aniso_U_11
_atom_site_aniso_U_22
_atom_site_aniso_U_33
_atom_site_aniso_U_23
_atom_site_aniso_U_13
_atom_site_aniso_U_12
S1 0.0278(3) 0.0302(3) 0.0576(4) 0.0065(3) 0.0110(3) 0.0082(2)
C1 0.0395(14) 0.0540(16) 0.0323(14) 0.0143(12) -0.0110(11) -0.0042(12)
N2 0.0257(9) 0.0291(10) 0.0259(11) 0.0051(8) -0.0053(7) -0.0018(8)
C3 0.0254(11) 0.0188(10) 0.0268(12) 0.0034(9) 0.0002(9) -0.0033(8)
C4 0.0211(10) 0.0228(11) 0.0448(15) 0.0080(10) -0.0033(9) 0.0015(9)
C5 0.0245(11) 0.0214(11) 0.0495(16) -0.0003(10) 0.0122(10) 0.0005(9)
C6 0.0265(11) 0.0267(12) 0.0357(14) -0.0025(10) 0.0098(9) -0.0039(9)
C7 0.0215(10) 0.0212(11) 0.0290(13) 0.0017(9) 0.0031(8) -0.0010(8)
C8 0.0194(10) 0.0178(10) 0.0274(12) 0.0008(9) 0.0021(8) -0.0013(8)
C9 0.0254(10) 0.0162(10) 0.0225(11) 0.0010(8) 0.0025(8) -0.0021(8)
C10 0.0280(11) 0.0197(11) 0.0246(12) 0.0007(9) -0.0007(9) -0.0071(9)
N11 0.0357(10) 0.0303(10) 0.0245(10) -0.0027(8) 0.0043(8) -0.0084(8)
C12 0.0361(12) 0.0240(11) 0.0290(13) -0.0068(10) 0.0113(10) -0.0120(9)
C13 0.0551(16) 0.0302(13) 0.0349(15) -0.0110(11) 0.0177(12) -0.0137(11)
C14 0.0554(17) 0.0334(14) 0.0561(19) -0.0164(13) 0.0327(14) -0.0131(12)
C15 0.0389(13) 0.0249(12) 0.0605(18) -0.0072(12) 0.0247(12) -0.0035(10)
C16 0.0293(11) 0.0192(11) 0.0458(15) -0.0022(10) 0.0142(10) -0.0034(9)
C17 0.0269(11) 0.0176(10) 0.0314(13) -0.0020(9) 0.0094(9) -0.0046(8)
C18 0.0212(10) 0.0155(10) 0.0278(12) 0.0024(8) 0.0052(8) -0.0035(8)
C21 0.0190(10) 0.0249(11) 0.0256(12) 0.0070(9) 0.0042(8) -0.0032(8)
C22 0.0203(10) 0.0312(12) 0.0248(12) 0.0023(10) 0.0045(8) -0.0036(9)
C23 0.0262(11) 0.0513(15) 0.0260(13) -0.0021(11) 0.0060(9) -0.0080(10)
C24 0.0259(12) 0.0742(19) 0.0251(13) 0.0122(13) -0.0018(9) -0.0058(12)
C25 0.0220(11) 0.0568(16) 0.0395(15) 0.0191(13) 0.0012(10) 0.0051(11)
C26 0.0201(10) 0.0291(12) 0.0392(14) 0.0095(10) 0.0060(9) -0.0010(9)
S2 0.0281(3) 0.0255(3) 0.0329(3) -0.0031(2) 0.0113(2) 0.0048(2)
C51 0.0327(12) 0.0346(13) 0.0357(14) -0.0072(11) 0.0171(10) -0.0014(10)
N52 0.0224(9) 0.0234(9) 0.0275(10) -0.0029(8) 0.0084(7) 0.0015(7)
C53 0.0214(10) 0.0159(10) 0.0351(13) 0.0004(9) 0.0058(9) -0.0032(8)
C54 0.0222(11) 0.0203(11) 0.0531(16) 0.0024(10) 0.0119(10) 0.0006(8)
C55 0.0199(11) 0.0233(12) 0.0570(17) 0.0059(11) 0.0012(10) 0.0011(9)
C56 0.0296(12) 0.0260(12) 0.0430(15) 0.0036(10) -0.0070(10) 0.0008(9)
C57 0.0260(11) 0.0210(11) 0.0324(13) 0.0005(9) 0.0008(9) 0.0002(9)
C58 0.0210(10) 0.0158(10) 0.0289(12) 0.0009(9) 0.0025(8) -0.0002(8)
C59 0.0183(9) 0.0157(10) 0.0247(12) -0.0018(8) 0.0034(8) -0.0010(8)
C60 0.0194(10) 0.0178(10) 0.0268(12) -0.0013(9) 0.0074(8) -0.0011(8)
N61 0.0246(9) 0.0241(9) 0.0228(10) -0.0028(7) 0.0061(7) 0.0002(7)
C62 0.0226(10) 0.0172(10) 0.0237(12) -0.0020(8) 0.0032(8) -0.0023(8)
C63 0.0298(11) 0.0265(11) 0.0227(12) 0.0015(9) 0.0003(9) -0.0015(9)
C64 0.0264(11) 0.0278(12) 0.0325(13) 0.0045(10) -0.0024(9) 0.0010(9)
C65 0.0213(10) 0.0209(11) 0.0373(13) 0.0014(10) 0.0042(9) 0.0011(8)
C66 0.0211(10) 0.0177(10) 0.0291(12) 0.0004(9) 0.0071(8) -0.0024(8)
C67 0.0181(9) 0.0153(10) 0.0251(12) -0.0012(8) 0.0035(8) -0.0013(7)
C68 0.0210(10) 0.0146(10) 0.0207(11) -0.0028(8) 0.0023(8) -0.0037(8)
C69 0.0218(10) 0.0197(10) 0.0203(11) -0.0031(8) 0.0021(8) -0.0045(8)
C70 0.0239(10) 0.0255(11) 0.0246(12) -0.0018(9) 0.0017(8) -0.0038(9)
C71 0.0314(12) 0.0347(13) 0.0220(12) 0.0042(10) 0.0009(9) -0.0086(10)
C72 0.0326(12) 0.0457(14) 0.0209(12) -0.0061(11) 0.0073(9) -0.0119(11)
C73 0.0271(11) 0.0323(12) 0.0277(13) -0.0108(10) 0.0101(9) -0.0064(9)
C74 0.0235(10) 0.0228(11) 0.0252(12) -0.0049(9) 0.0067(8) -0.0056(8)

loop_
_atom_type_symbol
_atom_type_description
_atom_type_scat_dispersion_real
_atom_type_scat_dispersion_imag
_atom_type_scat_source
C C 0.0033 0.0016 'International Tables Vol C Tables 4.2.6.8 and 6.1.1.4'
H H 0.0000 0.0000 'International Tables Vol C Tables 4.2.6.8 and 6.1.1.4'
N N 0.0061 0.0033 'International Tables Vol C Tables 4.2.6.8 and 6.1.1.4'
S S 0.1246 0.1234 'International Tables Vol C Tables 4.2.6.8 and 6.1.1.4'

loop_
_geom_angle_atom_site_label_1
_geom_angle_atom_site_label_2
_geom_angle_atom_site_label_3
_geom_angle
_geom_angle_site_symmetry_1
_geom_angle_site_symmetry_3
_geom_angle_publ_flag
C26 S1 C16 102.35(10) . . ?
N2 C1 H1A 109.5 . . ?
N2 C1 H1B 109.5 . . ?
H1A C1 H1B 109.5 . . ?
N2 C1 H1C 109.5 . . ?
H1A C1 H1C 109.5 . . ?
H1B C1 H1C 109.5 . . ?
C10 N2 C3 109.12(16) . . ?
C10 N2 C1 125.22(19) . . ?
C3 N2 C1 125.53(18) . . ?
C4 C3 N2 128.27(19) . . ?
C4 C3 C8 122.3(2) . . ?
N2 C3 C8 109.44(17) . . ?
C5 C4 C3 117.75(19) . . ?
C5 C4 H4 121.1 . . ?
C3 C4 H4 121.1 . . ?
C4 C5 C6 121.26(19) . . ?
C4 C5 H5 119.4 . . ?
C6 C5 H5 119.4 . . ?
C7 C6 C5 120.7(2) . . ?
C7 C6 H6 119.7 . . ?
C5 C6 H6 119.7 . . ?
C6 C7 C8 119.75(19) . . ?
C6 C7 H7 120.1 . . ?
C8 C7 H7 120.1 . . ?
C7 C8 C3 118.12(18) . . ?
C7 C8 C9 135.22(18) . . ?
C3 C8 C9 106.45(18) . . ?
C18 C9 C10 117.17(18) . . ?
C18 C9 C8 137.16(18) . . ?
C10 C9 C8 105.65(16) . . ?
N11 C10 N2 122.85(18) . . ?
N11 C10 C9 127.96(19) . . ?
N2 C10 C9 109.17(18) . . ?
C10 N11 C12 114.52(18) . . ?
N11 C12 C13 117.3(2) . . ?
N11 C12 C17 122.89(19) . . ?
C13 C12 C17 119.8(2) . . ?
C14 C13 C12 120.4(2) . . ?
C14 C13 H13 119.8 . . ?
C12 C13 H13 119.8 . . ?
C13 C14 C15 121.2(2) . . ?
C13 C14 H14 119.4 . . ?
C15 C14 H14 119.4 . . ?
C16 C15 C14 119.6(2) . . ?
C16 C15 H15 120.2 . . ?
C14 C15 H15 120.2 . . ?
C15 C16 C17 121.4(2) . . ?
C15 C16 S1 116.53(17) . . ?
C17 C16 S1 121.78(16) . . ?
C16 C17 C12 117.42(19) . . ?
C16 C17 C18 122.89(19) . . ?
C12 C17 C18 119.68(18) . . ?
C9 C18 C17 116.50(18) . . ?
C9 C18 C21 123.47(18) . . ?
C17 C18 C21 119.88(17) . . ?
C22 C21 C26 117.45(19) . . ?
C22 C21 C18 120.29(17) . . ?
C26 C21 C18 122.08(19) . . ?
C23 C22 C21 121.9(2) . . ?
C23 C22 H22 119.0 . . ?
C21 C22 H22 119.0 . . ?
C22 C23 C24 119.5(2) . . ?
C22 C23 H23 120.3 . . ?
C24 C23 H23 120.3 . . ?
C25 C24 C23 119.8(2) . . ?
C25 C24 H24 120.1 . . ?
C23 C24 H24 120.1 . . ?
C24 C25 C26 121.0(2) . . ?
C24 C25 H25 119.5 . . ?
C26 C25 H25 119.5 . . ?
C25 C26 C21 120.0(2) . . ?
C25 C26 S1 116.96(16) . . ?
C21 C26 S1 123.05(17) . . ?
C74 S2 C66 102.35(9) . . ?
N52 C51 H51A 109.5 . . ?
N52 C51 H51B 109.5 . . ?
H51A C51 H51B 109.5 . . ?
N52 C51 H51C 109.5 . . ?
H51A C51 H51C 109.5 . . ?
H51B C51 H51C 109.5 . . ?
C60 N52 C53 108.61(16) . . ?
C60 N52 C51 124.77(17) . . ?
C53 N52 C51 126.60(17) . . ?
N52 C53 C54 127.72(19) . . ?
N52 C53 C58 110.12(17) . . ?
C54 C53 C58 122.14(19) . . ?
C55 C54 C53 117.8(2) . . ?
C55 C54 H54 121.1 . . ?
C53 C54 H54 121.1 . . ?
C54 C55 C56 121.02(19) . . ?
C54 C55 H55 119.5 . . ?
C56 C55 H55 119.5 . . ?
C57 C56 C55 121.1(2) . . ?
C57 C56 H56 119.4 . . ?
C55 C56 H56 119.4 . . ?
C56 C57 C58 119.4(2) . . ?
C56 C57 H57 120.3 . . ?
C58 C57 H57 120.3 . . ?
C57 C58 C53 118.44(18) . . ?
C57 C58 C59 135.26(19) . . ?
C53 C58 C59 106.11(17) . . ?
C68 C59 C60 117.20(17) . . ?
C68 C59 C58 137.21(19) . . ?
C60 C59 C58 105.59(16) . . ?
N61 C60 N52 122.55(18) . . ?
N61 C60 C59 127.96(17) . . ?
N52 C60 C59 109.48(16) . . ?
C60 N61 C62 114.60(17) . . ?
N61 C62 C63 117.55(18) . . ?
N61 C62 C67 122.73(17) . . ?
C63 C62 C67 119.71(18) . . ?
C64 C63 C62 120.9(2) . . ?
C64 C63 H63 119.5 . . ?
C62 C63 H63 119.5 . . ?
C63 C64 C65 120.44(19) . . ?
C63 C64 H64 119.8 . . ?
C65 C64 H64 119.8 . . ?
C66 C65 C64 119.99(19) . . ?
C66 C65 H65 120.0 . . ?
C64 C65 H65 120.0 . . ?
C65 C66 C67 121.44(19) . . ?
C65 C66 S2 116.76(15) . . ?
C67 C66 S2 121.34(15) . . ?
C66 C67 C62 117.27(17) . . ?
C66 C67 C68 122.75(18) . . ?
C62 C67 C68 119.97(17) . . ?
C59 C68 C67 116.44(18) . . ?
C59 C68 C69 123.54(17) . . ?
C67 C68 C69 119.90(16) . . ?
C70 C69 C74 116.70(18) . . ?
C70 C69 C68 120.45(17) . . ?
C74 C69 C68 122.72(18) . . ?
C71 C70 C69 122.06(19) . . ?
C71 C70 H70 119.0 . . ?
C69 C70 H70 119.0 . . ?
C70 C71 C72 119.8(2) . . ?
C70 C71 H71 120.1 . . ?
C72 C71 H71 120.1 . . ?
C73 C72 C71 119.6(2) . . ?
C73 C72 H72 120.2 . . ?
C71 C72 H72 120.2 . . ?
C72 C73 C74 120.5(2) . . ?
C72 C73 H73 119.8 . . ?
C74 C73 H73 119.8 . . ?
C73 C74 C69 120.67(19) . . ?
C73 C74 S2 117.29(15) . . ?
C69 C74 S2 122.03(16) . . ?

loop_
_geom_bond_atom_site_label_1
_geom_bond_atom_site_label_2
_geom_bond_distance
_geom_bond_site_symmetry_2
_geom_bond_publ_flag
S1 C26 1.741(2) . ?
S1 C16 1.749(2) . ?
C1 N2 1.447(2) . ?
C1 H1A 0.9800 . ?
C1 H1B 0.9800 . ?
C1 H1C 0.9800 . ?
N2 C10 1.373(3) . ?
N2 C3 1.388(3) . ?
C3 C4 1.387(3) . ?
C3 C8 1.411(3) . ?
C4 C5 1.380(3) . ?
C4 H4 0.9500 . ?
C5 C6 1.390(3) . ?
C5 H5 0.9500 . ?
C6 C7 1.383(3) . ?
C6 H6 0.9500 . ?
C7 C8 1.395(3) . ?
C7 H7 0.9500 . ?
C8 C9 1.461(3) . ?
C9 C18 1.388(3) . ?
C9 C10 1.435(3) . ?
C10 N11 1.312(3) . ?
N11 C12 1.371(3) . ?
C12 C13 1.413(3) . ?
C12 C17 1.427(3) . ?
C13 C14 1.363(3) . ?
C13 H13 0.9500 . ?
C14 C15 1.398(3) . ?
C14 H14 0.9500 . ?
C15 C16 1.380(3) . ?
C15 H15 0.9500 . ?
C16 C17 1.424(3) . ?
C17 C18 1.432(3) . ?
C18 C21 1.475(3) . ?
C21 C22 1.398(3) . ?
C21 C26 1.404(3) . ?
C22 C23 1.383(3) . ?
C22 H22 0.9500 . ?
C23 C24 1.386(3) . ?
C23 H23 0.9500 . ?
C24 C25 1.373(3) . ?
C24 H24 0.9500 . ?
C25 C26 1.395(3) . ?
C25 H25 0.9500 . ?
S2 C74 1.752(2) . ?
S2 C66 1.758(2) . ?
C51 N52 1.446(2) . ?
C51 H51A 0.9800 . ?
C51 H51B 0.9800 . ?
C51 H51C 0.9800 . ?
N52 C60 1.375(2) . ?
N52 C53 1.383(2) . ?
C53 C54 1.391(3) . ?
C53 C58 1.411(3) . ?
C54 C55 1.379(3) . ?
C54 H54 0.9500 . ?
C55 C56 1.389(3) . ?
C55 H55 0.9500 . ?
C56 C57 1.384(3) . ?
C56 H56 0.9500 . ?
C57 C58 1.394(3) . ?
C57 H57 0.9500 . ?
C58 C59 1.462(2) . ?
C59 C68 1.388(3) . ?
C59 C60 1.435(3) . ?
C60 N61 1.315(2) . ?
N61 C62 1.372(2) . ?
C62 C63 1.410(3) . ?
C62 C67 1.425(3) . ?
C63 C64 1.364(3) . ?
C63 H63 0.9500 . ?
C64 C65 1.402(3) . ?
C64 H64 0.9500 . ?
C65 C66 1.374(3) . ?
C65 H65 0.9500 . ?
C66 C67 1.425(3) . ?
C67 C68 1.431(2) . ?
C68 C69 1.470(3) . ?
C69 C70 1.405(3) . ?
C69 C74 1.406(3) . ?
C70 C71 1.375(3) . ?
C70 H70 0.9500 . ?
C71 C72 1.388(3) . ?
C71 H71 0.9500 . ?
C72 C73 1.380(3) . ?
C72 H72 0.9500 . ?
C73 C74 1.393(3) . ?
C73 H73 0.9500 . ?

loop_
_geom_torsion_atom_site_label_1
_geom_torsion_atom_site_label_2
_geom_torsion_atom_site_label_3
_geom_torsion_atom_site_label_4
_geom_torsion
_geom_torsion_site_symmetry_1
_geom_torsion_site_symmetry_2
_geom_torsion_site_symmetry_3
_geom_torsion_site_symmetry_4
_geom_torsion_publ_flag
C10 N2 C3 C4 177.42(19) . . . . ?
C1 N2 C3 C4 1.3(3) . . . . ?
C10 N2 C3 C8 -1.9(2) . . . . ?
C1 N2 C3 C8 -178.02(18) . . . . ?
N2 C3 C4 C5 -176.81(19) . . . . ?
C8 C3 C4 C5 2.4(3) . . . . ?
C3 C4 C5 C6 1.2(3) . . . . ?
C4 C5 C6 C7 -2.5(3) . . . . ?
C5 C6 C7 C8 0.1(3) . . . . ?
C6 C7 C8 C3 3.3(3) . . . . ?
C6 C7 C8 C9 177.1(2) . . . . ?
C4 C3 C8 C7 -4.6(3) . . . . ?
N2 C3 C8 C7 174.68(16) . . . . ?
C4 C3 C8 C9 179.88(18) . . . . ?
N2 C3 C8 C9 -0.8(2) . . . . ?
C7 C8 C9 C18 7.3(4) . . . . ?
C3 C8 C9 C18 -178.4(2) . . . . ?
C7 C8 C9 C10 -171.3(2) . . . . ?
C3 C8 C9 C10 3.0(2) . . . . ?
C3 N2 C10 N11 -177.43(17) . . . . ?
C1 N2 C10 N11 -1.3(3) . . . . ?
C3 N2 C10 C9 3.8(2) . . . . ?
C1 N2 C10 C9 179.99(18) . . . . ?
C18 C9 C10 N11 -1.8(3) . . . . ?
C8 C9 C10 N11 177.13(19) . . . . ?
C18 C9 C10 N2 176.85(16) . . . . ?
C8 C9 C10 N2 -4.2(2) . . . . ?
N2 C10 N11 C12 175.18(18) . . . . ?
C9 C10 N11 C12 -6.3(3) . . . . ?
C10 N11 C12 C13 -173.96(18) . . . . ?
C10 N11 C12 C17 5.2(3) . . . . ?
N11 C12 C13 C14 178.6(2) . . . . ?
C17 C12 C13 C14 -0.6(3) . . . . ?
C12 C13 C14 C15 -1.5(3) . . . . ?
C13 C14 C15 C16 0.7(3) . . . . ?
C14 C15 C16 C17 2.3(3) . . . . ?
C14 C15 C16 S1 -171.20(17) . . . . ?
C26 S1 C16 C15 -161.30(16) . . . . ?
C26 S1 C16 C17 25.20(19) . . . . ?
C15 C16 C17 C12 -4.3(3) . . . . ?
S1 C16 C17 C12 168.88(15) . . . . ?
C15 C16 C17 C18 176.32(19) . . . . ?
S1 C16 C17 C18 -10.5(3) . . . . ?
N11 C12 C17 C16 -175.71(18) . . . . ?
C13 C12 C17 C16 3.4(3) . . . . ?
N11 C12 C17 C18 3.7(3) . . . . ?
C13 C12 C17 C18 -177.21(18) . . . . ?
C10 C9 C18 C17 10.7(3) . . . . ?
C8 C9 C18 C17 -167.8(2) . . . . ?
C10 C9 C18 C21 -164.78(17) . . . . ?
C8 C9 C18 C21 16.7(3) . . . . ?
C16 C17 C18 C9 167.66(18) . . . . ?
C12 C17 C18 C9 -11.7(3) . . . . ?
C16 C17 C18 C21 -16.7(3) . . . . ?
C12 C17 C18 C21 163.95(17) . . . . ?
C9 C18 C21 C22 24.8(3) . . . . ?
C17 C18 C21 C22 -150.49(18) . . . . ?
C9 C18 C21 C26 -160.22(19) . . . . ?
C17 C18 C21 C26 24.5(3) . . . . ?
C26 C21 C22 C23 6.3(3) . . . . ?
C18 C21 C22 C23 -178.48(18) . . . . ?
C21 C22 C23 C24 -1.4(3) . . . . ?
C22 C23 C24 C25 -2.7(3) . . . . ?
C23 C24 C25 C26 1.8(3) . . . . ?
C24 C25 C26 C21 3.3(3) . . . . ?
C24 C25 C26 S1 -175.06(18) . . . . ?
C22 C21 C26 C25 -7.2(3) . . . . ?
C18 C21 C26 C25 177.73(19) . . . . ?
C22 C21 C26 S1 171.09(15) . . . . ?
C18 C21 C26 S1 -4.0(3) . . . . ?
C16 S1 C26 C25 160.21(17) . . . . ?
C16 S1 C26 C21 -18.11(19) . . . . ?
C60 N52 C53 C54 177.29(19) . . . . ?
C51 N52 C53 C54 -4.2(3) . . . . ?
C60 N52 C53 C58 -1.0(2) . . . . ?
C51 N52 C53 C58 177.51(18) . . . . ?
N52 C53 C54 C55 -176.80(19) . . . . ?
C58 C53 C54 C55 1.3(3) . . . . ?
C53 C54 C55 C56 1.3(3) . . . . ?
C54 C55 C56 C57 -1.8(3) . . . . ?
C55 C56 C57 C58 -0.5(3) . . . . ?
C56 C57 C58 C53 3.1(3) . . . . ?
C56 C57 C58 C59 177.3(2) . . . . ?
N52 C53 C58 C57 174.89(17) . . . . ?
C54 C53 C58 C57 -3.5(3) . . . . ?
N52 C53 C58 C59 -0.9(2) . . . . ?
C54 C53 C58 C59 -179.29(17) . . . . ?
C57 C58 C59 C68 6.9(4) . . . . ?
C53 C58 C59 C68 -178.4(2) . . . . ?
C57 C58 C59 C60 -172.4(2) . . . . ?
C53 C58 C59 C60 2.3(2) . . . . ?
C53 N52 C60 N61 -178.58(18) . . . . ?
C51 N52 C60 N61 2.9(3) . . . . ?
C53 N52 C60 C59 2.6(2) . . . . ?
C51 N52 C60 C59 -176.02(17) . . . . ?
C68 C59 C60 N61 -1.3(3) . . . . ?
C58 C59 C60 N61 178.19(19) . . . . ?
C68 C59 C60 N52 177.50(16) . . . . ?
C58 C59 C60 N52 -3.0(2) . . . . ?
N52 C60 N61 C62 175.88(17) . . . . ?
C59 C60 N61 C62 -5.5(3) . . . . ?
C60 N61 C62 C63 -175.76(17) . . . . ?
C60 N61 C62 C67 3.4(3) . . . . ?
N61 C62 C63 C64 178.12(18) . . . . ?
C67 C62 C63 C64 -1.0(3) . . . . ?
C62 C63 C64 C65 -2.3(3) . . . . ?
C63 C64 C65 C66 1.6(3) . . . . ?
C64 C65 C66 C67 2.3(3) . . . . ?
C64 C65 C66 S2 -170.06(15) . . . . ?
C74 S2 C66 C65 -160.36(15) . . . . ?
C74 S2 C66 C67 27.26(18) . . . . ?
C65 C66 C67 C62 -5.4(3) . . . . ?
S2 C66 C67 C62 166.61(14) . . . . ?
C65 C66 C67 C68 175.06(18) . . . . ?
S2 C66 C67 C68 -12.9(3) . . . . ?
N61 C62 C67 C66 -174.37(17) . . . . ?
C63 C62 C67 C66 4.7(3) . . . . ?
N61 C62 C67 C68 5.2(3) . . . . ?
C63 C62 C67 C68 -175.74(17) . . . . ?
C60 C59 C68 C67 9.8(2) . . . . ?
C58 C59 C68 C67 -169.5(2) . . . . ?
C60 C59 C68 C69 -166.31(17) . . . . ?
C58 C59 C68 C69 14.4(3) . . . . ?
C66 C67 C68 C59 167.81(17) . . . . ?
C62 C67 C68 C59 -11.7(3) . . . . ?
C66 C67 C68 C69 -16.0(3) . . . . ?
C62 C67 C68 C69 164.52(16) . . . . ?
C59 C68 C69 C70 26.2(3) . . . . ?
C67 C68 C69 C70 -149.70(18) . . . . ?
C59 C68 C69 C74 -158.12(18) . . . . ?
C67 C68 C69 C74 25.9(3) . . . . ?
C74 C69 C70 C71 7.5(3) . . . . ?
C68 C69 C70 C71 -176.60(17) . . . . ?
C69 C70 C71 C72 -0.9(3) . . . . ?
C70 C71 C72 C73 -4.7(3) . . . . ?
C71 C72 C73 C74 3.5(3) . . . . ?
C72 C73 C74 C69 3.4(3) . . . . ?
C72 C73 C74 S2 -175.64(16) . . . . ?
C70 C69 C74 C73 -8.7(3) . . . . ?
C68 C69 C74 C73 175.53(17) . . . . ?
C70 C69 C74 S2 170.32(14) . . . . ?
C68 C69 C74 S2 -5.5(3) . . . . ?
C66 S2 C74 C73 160.78(15) . . . . ?
C66 S2 C74 C69 -18.25(18) . . . . ?
